data_4077257
loop_
_publ_author_name
'Kamalesh Babu, Ruppa P.'
'Aparna, Kasani'
'McDonald, Robert'
'Cavell, Ronald G.'

_publ_section_title
;
 Monomeric Alkali Metal (Li, Na, K) Complexes of
 Bis(iminophosphorano)methanides
;
_journal_issue 7
_journal_name_full Organometallics
_journal_page_first 1451
_journal_paper_doi 10.1021/om000982g
_journal_volume 20
_journal_year 2001
_chemical_formula_sum 'C39 H55 K N2 O2 P2 Si2'
_chemical_formula_weight 741.07
_chemical_name_systematic
; 
 ? 
;
_space_group_IT_number 14
_symmetry_cell_setting monoclinic
_symmetry_space_group_name_Hall '-P 2yn'
_symmetry_space_group_name_H-M 'P 1 21/n 1'
_atom_sites_solution_hydrogens geom
_atom_sites_solution_primary direct
_atom_sites_solution_secondary difmap
_audit_creation_method SHELXL-97
_cell_angle_alpha 90.00
_cell_angle_beta 93.7960(10)
_cell_angle_gamma 90.00
_cell_formula_units_Z 4
_cell_length_a 10.5559(5)
_cell_length_b 17.5139(9)
_cell_length_c 22.8781(10)
_cell_measurement_reflns_used 8192
_cell_measurement_temperature 193(2)
_cell_volume 4220.3(3)
_computing_cell_refinement 'Bruker SMART'
_computing_data_collection 'Bruker SMART'
_computing_data_reduction 'Bruker SHELXTL'
_computing_molecular_graphics 'Bruker SHELXTL'
_computing_publication_material 'Bruker SHELXTL'
_computing_structure_refinement 'SHELXL-97 (Sheldrick, 1997)'
_computing_structure_solution 'SHELXS-97 (Sheldrick, 1990)'
_diffrn_ambient_temperature 193(2)
_diffrn_measured_fraction_theta_full 0.998
_diffrn_measured_fraction_theta_max 0.998
_diffrn_measurement_device_type 'CCD area detector'
_diffrn_measurement_method 'phi and omega scans'
_diffrn_radiation_monochromator graphite
_diffrn_radiation_source 'fine-focus rotating anode'
_diffrn_radiation_type MoK\a
_diffrn_radiation_wavelength 0.71073
_diffrn_reflns_av_R_equivalents 0.0430
_diffrn_reflns_av_sigmaI/netI 0.0582
_diffrn_reflns_limit_h_max 12
_diffrn_reflns_limit_h_min -12
_diffrn_reflns_limit_k_max 21
_diffrn_reflns_limit_k_min -21
_diffrn_reflns_limit_l_max 27
_diffrn_reflns_limit_l_min -27
_diffrn_reflns_number 22272
_diffrn_reflns_theta_full 25.70
_diffrn_reflns_theta_max 25.70
_diffrn_reflns_theta_min 1.47
_exptl_absorpt_coefficient_mu 0.292
_exptl_absorpt_correction_T_max 0.9280
_exptl_absorpt_correction_T_min 0.7430
_exptl_absorpt_correction_type SADABS
_exptl_crystal_colour colorless
_exptl_crystal_density_diffrn 1.166
_exptl_crystal_density_method 'not measured'
_exptl_crystal_description fragment
_exptl_crystal_F_000 1584
_exptl_crystal_size_max 0.44
_exptl_crystal_size_mid 0.36
_exptl_crystal_size_min 0.31
_refine_diff_density_max 0.413
_refine_diff_density_min -0.424
_refine_diff_density_rms 0.048
_refine_ls_extinction_method none
_refine_ls_goodness_of_fit_ref 0.987
_refine_ls_hydrogen_treatment mixed
_refine_ls_matrix_type full
_refine_ls_number_parameters 460
_refine_ls_number_reflns 8004
_refine_ls_number_restraints 0
_refine_ls_restrained_S_all 0.987
_refine_ls_R_factor_all 0.0781
_refine_ls_R_factor_gt 0.0470
_refine_ls_shift/su_max 0.004
_refine_ls_shift/su_mean 0.000
_refine_ls_structure_factor_coef Fsqd
_refine_ls_weighting_details 'calc w=1/[\s^2^(Fo^2^)+(0.0713P)^2^+0.0000P] where P=(Fo^2^+2Fc^2^)/3'
_refine_ls_weighting_scheme calc
_refine_ls_wR_factor_gt 0.1196
_refine_ls_wR_factor_ref 0.1315
_reflns_number_gt 5317
_reflns_number_total 8004
_reflns_threshold_expression >2sigma(I)
_cod_data_source_file om000982g.cif
_cod_data_source_block rgc9839_Compound_5
_cod_depositor_comments
;
The following automatic conversions were performed:

'_symmetry_cell_setting' value 'Monoclinic' changed to 'monoclinic'
according to /home/saulius/struct/CIF-dictionaries/cif_core.dic
dictionary named 'cif_core.dic' version 2.4.2 from 2011-04-26.

Automatic conversion script
Id: cif_fix_values 1715 2011-07-08 13:25:40Z adriana 
;
_cod_original_sg_symbol_H-M P2(1)/n
_cod_database_code 4077257

loop_
_symmetry_equiv_pos_as_xyz
'x, y, z'
'-x+1/2, y+1/2, -z+1/2'
'-x, -y, -z'
'x-1/2, -y-1/2, z-1/2'

loop_
_atom_site_label
_atom_site_type_symbol
_atom_site_fract_x
_atom_site_fract_y
_atom_site_fract_z
_atom_site_U_iso_or_equiv
_atom_site_adp_type
_atom_site_occupancy
_atom_site_symmetry_multiplicity
_atom_site_calc_flag
_atom_site_refinement_flags
_atom_site_disorder_assembly
_atom_site_disorder_group
K K 0.43323(7) 0.28871(4) 0.23162(3) 0.0583(2) Uani 1 1 d . . .
P1 P 0.59101(6) 0.22162(4) 0.10004(3) 0.02984(16) Uani 1 1 d . . .
P2 P 0.33283(6) 0.29011(4) 0.08144(3) 0.03091(16) Uani 1 1 d . . .
Si1 Si 0.58372(7) 0.10607(4) 0.19819(3) 0.0417(2) Uani 1 1 d . . .
Si2 Si 0.35649(8) 0.45113(5) 0.13014(4) 0.0554(2) Uani 1 1 d . . .
O1 O 0.5884(3) 0.3380(2) 0.32102(12) 0.1057(10) Uani 1 1 d . . .
O2 O 0.2594(2) 0.28597(16) 0.31488(11) 0.0873(8) Uani 1 1 d . . .
N1 N 0.56255(19) 0.18807(12) 0.16154(8) 0.0361(5) Uani 1 1 d . . .
N2 N 0.3541(2) 0.35583(12) 0.12780(9) 0.0381(5) Uani 1 1 d . A .
C1 C 0.4627(2) 0.24717(15) 0.05466(10) 0.0348(6) Uani 1 1 d . . .
H1 H 0.4635 0.2373 0.0138 0.042 Uiso 1 1 calc R . .
C2 C 0.5417(4) 0.01825(17) 0.15538(16) 0.0716(10) Uani 1 1 d . . .
H2A H 0.4550 0.0229 0.1376 0.086 Uiso 1 1 calc R . .
H2B H 0.5469 -0.0262 0.1815 0.086 Uiso 1 1 calc R . .
H2C H 0.6009 0.0118 0.1245 0.086 Uiso 1 1 calc R . .
C3 C 0.7485(3) 0.0939(2) 0.23034(18) 0.0848(12) Uani 1 1 d . . .
H3A H 0.7736 0.1392 0.2534 0.102 Uiso 1 1 calc R . .
H3B H 0.8061 0.0871 0.1989 0.102 Uiso 1 1 calc R . .
H3C H 0.7527 0.0488 0.2558 0.102 Uiso 1 1 calc R . .
C4 C 0.4787(4) 0.1079(2) 0.26066(15) 0.0812(12) Uani 1 1 d . . .
H4A H 0.4978 0.1532 0.2847 0.097 Uiso 1 1 calc R . .
H4B H 0.4933 0.0619 0.2846 0.097 Uiso 1 1 calc R . .
H4C H 0.3897 0.1095 0.2455 0.097 Uiso 1 1 calc R . .
C5 C 0.2385(12) 0.4991(7) 0.0821(5) 0.085(4) Uani 0.50 1 d P A 1
H5A H 0.1577 0.4717 0.0823 0.102 Uiso 0.50 1 calc PR A 1
H5B H 0.2669 0.5001 0.0422 0.102 Uiso 0.50 1 calc PR A 1
H5C H 0.2273 0.5516 0.0959 0.102 Uiso 0.50 1 calc PR A 1
C6 C 0.5047(8) 0.4946(5) 0.1342(7) 0.127(5) Uani 0.50 1 d P A 1
H6A H 0.5626 0.4662 0.1615 0.153 Uiso 0.50 1 calc PR A 1
H6B H 0.4968 0.5472 0.1481 0.153 Uiso 0.50 1 calc PR A 1
H6C H 0.5384 0.4949 0.0953 0.153 Uiso 0.50 1 calc PR A 1
C7 C 0.2903(12) 0.4694(5) 0.2090(4) 0.121(4) Uani 0.50 1 d P A 1
H7A H 0.2065 0.4458 0.2105 0.145 Uiso 0.50 1 calc PR A 1
H7B H 0.2833 0.5245 0.2157 0.145 Uiso 0.50 1 calc PR A 1
H7C H 0.3488 0.4470 0.2393 0.145 Uiso 0.50 1 calc PR A 1
C5' C 0.4461(17) 0.4845(5) 0.1945(5) 0.182(8) Uani 0.50 1 d P A 2
H5'1 H 0.5242 0.4545 0.2006 0.218 Uiso 0.50 1 calc PR A 2
H5'2 H 0.3953 0.4788 0.2286 0.218 Uiso 0.50 1 calc PR A 2
H5'3 H 0.4677 0.5385 0.1896 0.218 Uiso 0.50 1 calc PR A 2
C6' C 0.2078(13) 0.4973(9) 0.1128(7) 0.113(6) Uani 0.50 1 d P A 2
H6'1 H 0.1661 0.4739 0.0776 0.135 Uiso 0.50 1 calc PR A 2
H6'2 H 0.2223 0.5517 0.1055 0.135 Uiso 0.50 1 calc PR A 2
H6'3 H 0.1535 0.4917 0.1456 0.135 Uiso 0.50 1 calc PR A 2
C7' C 0.4608(9) 0.4929(4) 0.0663(5) 0.102(3) Uani 0.50 1 d P A 2
H7'1 H 0.4201 0.4795 0.0279 0.122 Uiso 0.50 1 calc PR A 2
H7'2 H 0.5462 0.4708 0.0703 0.122 Uiso 0.50 1 calc PR A 2
H7'3 H 0.4664 0.5486 0.0699 0.122 Uiso 0.50 1 calc PR A 2
C11 C 0.6989(2) 0.30235(14) 0.11409(11) 0.0332(6) Uani 1 1 d . . .
C12 C 0.7607(3) 0.31275(17) 0.16856(13) 0.0495(7) Uani 1 1 d . . .
H12 H 0.7454 0.2785 0.1995 0.059 Uiso 1 1 calc R . .
C13 C 0.8450(3) 0.37289(19) 0.17849(16) 0.0646(9) Uani 1 1 d . . .
H13 H 0.8863 0.3796 0.2163 0.078 Uiso 1 1 calc R . .
C14 C 0.8693(3) 0.42201(19) 0.13511(17) 0.0662(9) Uani 1 1 d . . .
H14 H 0.9275 0.4628 0.1424 0.079 Uiso 1 1 calc R . .
C15 C 0.8094(3) 0.41271(18) 0.08041(16) 0.0642(9) Uani 1 1 d . . .
H15 H 0.8266 0.4469 0.0497 0.077 Uiso 1 1 calc R . .
C16 C 0.7241(3) 0.35350(16) 0.07015(13) 0.0495(7) Uani 1 1 d . . .
H16 H 0.6821 0.3478 0.0324 0.059 Uiso 1 1 calc R . .
C21 C 0.6856(2) 0.15922(14) 0.05583(10) 0.0327(6) Uani 1 1 d . . .
C22 C 0.8174(2) 0.15919(16) 0.06208(12) 0.0453(7) Uani 1 1 d . . .
H22 H 0.8601 0.1942 0.0883 0.054 Uiso 1 1 calc R . .
C23 C 0.8872(3) 0.10869(19) 0.03048(14) 0.0610(9) Uani 1 1 d . . .
H23 H 0.9773 0.1097 0.0352 0.073 Uiso 1 1 calc R . .
C24 C 0.8288(3) 0.05773(19) -0.00709(13) 0.0586(8) Uani 1 1 d . . .
H24 H 0.8777 0.0236 -0.0287 0.070 Uiso 1 1 calc R . .
C25 C 0.6980(3) 0.05583(17) -0.01371(13) 0.0577(8) Uani 1 1 d . . .
H25 H 0.6567 0.0202 -0.0398 0.069 Uiso 1 1 calc R . .
C26 C 0.6265(3) 0.10612(16) 0.01780(12) 0.0463(7) Uani 1 1 d . . .
H26 H 0.5365 0.1042 0.0133 0.056 Uiso 1 1 calc R . .
C31 C 0.2367(2) 0.21897(14) 0.11711(10) 0.0334(6) Uani 1 1 d . . .
C32 C 0.2495(3) 0.14172(15) 0.10637(12) 0.0433(6) Uani 1 1 d . . .
H32 H 0.3076 0.1251 0.0790 0.052 Uiso 1 1 calc R . .
C33 C 0.1790(3) 0.08812(17) 0.13486(14) 0.0551(8) Uani 1 1 d . . .
H33 H 0.1895 0.0353 0.1272 0.066 Uiso 1 1 calc R . .
C34 C 0.0939(3) 0.1115(2) 0.17413(14) 0.0584(8) Uani 1 1 d . . .
H34 H 0.0452 0.0749 0.1935 0.070 Uiso 1 1 calc R . .
C35 C 0.0797(3) 0.1877(2) 0.18521(13) 0.0582(8) Uani 1 1 d . . .
H35 H 0.0197 0.2039 0.2118 0.070 Uiso 1 1 calc R . .
C36 C 0.1521(3) 0.24143(17) 0.15798(12) 0.0480(7) Uani 1 1 d . . .
H36 H 0.1015 0.2874 0.1450 0.058 Uiso 1 1 calc R . .
C41 C 0.2319(2) 0.31824(14) 0.01723(11) 0.0355(6) Uani 1 1 d . . .
C42 C 0.2853(3) 0.35108(16) -0.03069(12) 0.0468(7) Uani 1 1 d . . .
H42 H 0.3750 0.3540 -0.0314 0.056 Uiso 1 1 calc R . .
C43 C 0.2099(3) 0.37950(17) -0.07718(13) 0.0579(8) Uani 1 1 d . . .
H43 H 0.2478 0.4013 -0.1098 0.069 Uiso 1 1 calc R . .
C44 C 0.0796(3) 0.37622(19) -0.07633(14) 0.0610(9) Uani 1 1 d . . .
H44 H 0.0275 0.3960 -0.1082 0.073 Uiso 1 1 calc R . .
C45 C 0.0259(3) 0.3444(2) -0.02943(14) 0.0629(9) Uani 1 1 d . . .
H45 H -0.0639 0.3419 -0.0289 0.075 Uiso 1 1 calc R . .
C46 C 0.1007(3) 0.31586(17) 0.01697(13) 0.0495(7) Uani 1 1 d . . .
H46 H 0.0619 0.2942 0.0494 0.059 Uiso 1 1 calc R . .
C51 C 0.7125(5) 0.3195(3) 0.3389(2) 0.1211(18) Uani 1 1 d . . .
H51A H 0.7716 0.3436 0.3125 0.145 Uiso 1 1 calc R . .
H51B H 0.7245 0.2635 0.3374 0.145 Uiso 1 1 calc R . .
C52 C 0.7392(5) 0.3475(3) 0.39957(18) 0.1001(14) Uani 1 1 d . . .
H52A H 0.7588 0.3045 0.4268 0.120 Uiso 1 1 calc R . .
H52B H 0.8116 0.3835 0.4018 0.120 Uiso 1 1 calc R . .
C53 C 0.6271(5) 0.3843(4) 0.4130(3) 0.164(3) Uani 1 1 d . . .
H53A H 0.5863 0.3559 0.4441 0.197 Uiso 1 1 calc R . .
H53B H 0.6464 0.4365 0.4275 0.197 Uiso 1 1 calc R . .
C54 C 0.5463(7) 0.3875(5) 0.3632(3) 0.226(5) Uani 1 1 d . . .
H54A H 0.5434 0.4403 0.3478 0.271 Uiso 1 1 calc R . .
H54B H 0.4595 0.3730 0.3729 0.271 Uiso 1 1 calc R . .
C61 C 0.2579(6) 0.2248(4) 0.3541(2) 0.175(3) Uani 1 1 d . . .
H61A H 0.3403 0.2219 0.3773 0.210 Uiso 1 1 calc R . .
H61B H 0.2451 0.1765 0.3321 0.210 Uiso 1 1 calc R . .
C62 C 0.1594(7) 0.2349(3) 0.3917(3) 0.161(3) Uani 1 1 d . . .
H62A H 0.1933 0.2534 0.4306 0.193 Uiso 1 1 calc R . .
H62B H 0.1135 0.1864 0.3969 0.193 Uiso 1 1 calc R . .
C63 C 0.0762(5) 0.2916(4) 0.3630(3) 0.138(2) Uani 1 1 d . . .
H63A H 0.0434 0.3272 0.3921 0.165 Uiso 1 1 calc R . .
H63B H 0.0034 0.2667 0.3412 0.165 Uiso 1 1 calc R . .
C64 C 0.1548(5) 0.3320(3) 0.3232(2) 0.1102(17) Uani 1 1 d . . .
H64A H 0.1064 0.3415 0.2853 0.132 Uiso 1 1 calc R . .
H64B H 0.1825 0.3817 0.3402 0.132 Uiso 1 1 calc R . .

loop_
_atom_site_aniso_label
_atom_site_aniso_U_11
_atom_site_aniso_U_22
_atom_site_aniso_U_33
_atom_site_aniso_U_23
_atom_site_aniso_U_13
_atom_site_aniso_U_12
K 0.0723(5) 0.0678(5) 0.0349(3) -0.0014(3) 0.0037(3) 0.0229(4)
P1 0.0282(3) 0.0319(4) 0.0296(3) -0.0002(3) 0.0036(2) 0.0015(3)
P2 0.0290(3) 0.0310(4) 0.0325(3) -0.0002(3) -0.0003(2) 0.0016(3)
Si1 0.0425(4) 0.0427(5) 0.0397(4) 0.0095(3) 0.0018(3) 0.0004(3)
Si2 0.0554(5) 0.0339(5) 0.0740(6) -0.0119(4) -0.0175(4) 0.0052(4)
O1 0.098(2) 0.141(3) 0.0754(18) -0.0306(18) -0.0185(16) 0.024(2)
O2 0.0865(18) 0.113(2) 0.0648(15) 0.0169(15) 0.0230(13) 0.0387(16)
N1 0.0376(12) 0.0384(12) 0.0328(11) 0.0045(9) 0.0059(9) 0.0018(10)
N2 0.0439(13) 0.0339(12) 0.0357(11) -0.0019(9) -0.0036(9) 0.0009(10)
C1 0.0312(13) 0.0423(15) 0.0308(13) 0.0001(11) 0.0014(10) 0.0039(11)
C2 0.102(3) 0.0394(18) 0.072(2) 0.0035(17) -0.003(2) 0.0045(18)
C3 0.065(2) 0.083(3) 0.102(3) 0.035(2) -0.025(2) 0.005(2)
C4 0.114(3) 0.067(2) 0.067(2) 0.0295(19) 0.039(2) 0.006(2)
C5 0.105(11) 0.028(4) 0.116(9) 0.001(6) -0.038(7) 0.015(6)
C6 0.053(5) 0.054(5) 0.272(16) -0.013(8) -0.007(7) -0.001(4)
C7 0.235(13) 0.056(6) 0.074(6) -0.026(4) 0.034(7) 0.026(7)
C5' 0.36(2) 0.047(6) 0.118(9) -0.011(6) -0.123(12) -0.047(10)
C6' 0.063(6) 0.057(6) 0.22(2) -0.027(10) 0.039(10) 0.015(5)
C7' 0.087(6) 0.045(5) 0.179(9) 0.021(5) 0.053(6) -0.010(4)
C11 0.0305(13) 0.0312(14) 0.0385(14) -0.0029(11) 0.0060(10) 0.0019(10)
C12 0.0510(18) 0.0476(17) 0.0486(17) -0.0002(14) -0.0061(13) -0.0063(14)
C13 0.062(2) 0.060(2) 0.069(2) -0.0102(18) -0.0193(16) -0.0109(17)
C14 0.055(2) 0.0450(19) 0.098(3) -0.0116(19) 0.0018(19) -0.0150(16)
C15 0.074(2) 0.0444(19) 0.076(2) 0.0041(17) 0.0171(19) -0.0162(17)
C16 0.0611(19) 0.0397(16) 0.0487(16) 0.0000(13) 0.0098(14) -0.0077(14)
C21 0.0359(14) 0.0328(14) 0.0295(12) 0.0017(11) 0.0033(10) 0.0038(11)
C22 0.0361(15) 0.0539(18) 0.0455(15) -0.0107(13) 0.0008(12) 0.0079(13)
C23 0.0429(18) 0.075(2) 0.065(2) -0.0097(18) 0.0048(15) 0.0225(16)
C24 0.059(2) 0.065(2) 0.0524(18) -0.0124(16) 0.0063(15) 0.0260(17)
C25 0.074(2) 0.0477(19) 0.0510(18) -0.0177(15) 0.0029(15) 0.0053(16)
C26 0.0407(16) 0.0489(18) 0.0496(16) -0.0109(14) 0.0062(12) 0.0001(13)
C31 0.0245(12) 0.0379(15) 0.0373(13) 0.0004(12) -0.0025(10) -0.0003(11)
C32 0.0381(15) 0.0392(16) 0.0523(16) -0.0008(13) 0.0003(12) -0.0021(12)
C33 0.0482(18) 0.0397(17) 0.077(2) 0.0084(15) -0.0014(16) -0.0073(14)
C34 0.0426(18) 0.064(2) 0.068(2) 0.0233(17) 0.0010(15) -0.0146(16)
C35 0.0449(18) 0.075(2) 0.0563(19) 0.0072(17) 0.0160(15) -0.0033(16)
C36 0.0387(16) 0.0578(19) 0.0481(16) 0.0023(14) 0.0069(13) 0.0040(14)
C41 0.0362(14) 0.0313(14) 0.0382(14) -0.0028(11) -0.0040(11) 0.0025(11)
C42 0.0469(17) 0.0480(17) 0.0445(16) 0.0091(13) -0.0041(13) -0.0015(14)
C43 0.073(2) 0.0528(19) 0.0468(17) 0.0131(15) -0.0053(15) 0.0003(16)
C44 0.064(2) 0.061(2) 0.0539(19) 0.0032(16) -0.0238(16) 0.0105(17)
C45 0.0453(18) 0.079(2) 0.062(2) 0.0013(18) -0.0163(15) 0.0073(17)
C46 0.0388(17) 0.0609(19) 0.0477(16) 0.0039(14) -0.0060(13) 0.0027(14)
C51 0.103(4) 0.163(5) 0.097(4) -0.035(3) 0.001(3) 0.012(4)
C52 0.123(4) 0.103(3) 0.073(3) 0.006(3) -0.005(3) -0.008(3)
C53 0.103(4) 0.261(8) 0.129(5) -0.116(5) 0.012(4) 0.003(5)
C54 0.169(7) 0.276(9) 0.220(8) -0.154(7) -0.085(6) 0.134(7)
C61 0.187(6) 0.213(7) 0.137(5) 0.109(5) 0.092(4) 0.133(5)
C62 0.207(7) 0.129(5) 0.160(5) 0.036(4) 0.117(5) 0.049(5)
C63 0.085(4) 0.185(6) 0.146(5) -0.018(5) 0.038(4) 0.024(4)
C64 0.112(4) 0.122(4) 0.098(3) 0.000(3) 0.021(3) 0.059(3)

loop_
_atom_type_symbol
_atom_type_description
_atom_type_scat_dispersion_real
_atom_type_scat_dispersion_imag
_atom_type_scat_source
C C 0.0033 0.0016 'International Tables Vol C Tables 4.2.6.8 and 6.1.1.4'
H H 0.0000 0.0000 'International Tables Vol C Tables 4.2.6.8 and 6.1.1.4'
N N 0.0061 0.0033 'International Tables Vol C Tables 4.2.6.8 and 6.1.1.4'
O O 0.0106 0.0060 'International Tables Vol C Tables 4.2.6.8 and 6.1.1.4'
Si Si 0.0817 0.0704 'International Tables Vol C Tables 4.2.6.8 and 6.1.1.4'
P P 0.1023 0.0942 'International Tables Vol C Tables 4.2.6.8 and 6.1.1.4'
K K 0.2009 0.2494 'International Tables Vol C Tables 4.2.6.8 and 6.1.1.4'

loop_
_geom_angle_atom_site_label_1
_geom_angle_atom_site_label_2
_geom_angle_atom_site_label_3
_geom_angle
O1 K N2 131.44(9)
O1 K O2 82.99(9)
N2 K O2 115.67(7)
O1 K N1 110.12(8)
N2 K N1 84.58(6)
O2 K N1 139.84(8)
O1 K C36 157.29(8)
N2 K C36 57.97(7)
O2 K C36 74.81(8)
N1 K C36 90.32(7)
O1 K C31 178.10(9)
N2 K C31 50.14(6)
O2 K C31 97.20(8)
N1 K C31 68.54(6)
C36 K C31 23.36(6)
N1 P1 C1 116.76(11)
N1 P1 C21 114.52(11)
C1 P1 C21 105.07(11)
N1 P1 C11 106.56(11)
C1 P1 C11 111.30(12)
C21 P1 C11 101.68(11)
N2 P2 C1 118.78(12)
N2 P2 C41 113.29(11)
C1 P2 C41 105.61(11)
N2 P2 C31 104.84(11)
C1 P2 C31 109.92(12)
C41 P2 C31 103.37(11)
N1 Si1 C3 112.89(14)
N1 Si1 C2 115.28(13)
C3 Si1 C2 107.34(18)
N1 Si1 C4 107.64(13)
C3 Si1 C4 106.69(19)
C2 Si1 C4 106.50(18)
N2 Si2 C6 116.8(3)
N2 Si2 C6' 115.7(5)
C6 Si2 C6' 126.0(6)
N2 Si2 C5' 111.0(3)
C6 Si2 C5' 52.4(6)
C6' Si2 C5' 116.3(7)
N2 Si2 C5 115.8(4)
C6 Si2 C5 114.2(6)
C6' Si2 C5 25.4(5)
C5' Si2 C5 130.5(5)
N2 Si2 C7 100.6(3)
C6 Si2 C7 104.4(6)
C6' Si2 C7 77.0(5)
C5' Si2 C7 53.5(6)
C5 Si2 C7 101.8(5)
N2 Si2 C7' 110.2(2)
C6 Si2 C7' 49.4(5)
C6' Si2 C7' 100.8(5)
C5' Si2 C7' 101.1(6)
C5 Si2 C7' 77.3(5)
C7 Si2 C7' 146.2(4)
C51 O1 C54 106.3(4)
C51 O1 K 132.0(3)
C54 O1 K 121.6(3)
C64 O2 C61 108.3(3)
C64 O2 K 131.4(2)
C61 O2 K 119.8(2)
P1 N1 Si1 138.02(14)
P1 N1 K 114.00(10)
Si1 N1 K 107.95(9)
P2 N2 Si2 139.03(14)
P2 N2 K 107.07(10)
Si2 N2 K 113.52(10)
P1 C1 P2 121.22(14)
C12 C11 C16 117.9(2)
C12 C11 P1 120.8(2)
C16 C11 P1 121.3(2)
C11 C12 C13 120.5(3)
C14 C13 C12 120.9(3)
C13 C14 C15 119.7(3)
C14 C15 C16 119.9(3)
C15 C16 C11 121.0(3)
C22 C21 C26 117.9(2)
C22 C21 P1 121.52(19)
C26 C21 P1 120.42(19)
C23 C22 C21 120.7(3)
C24 C23 C22 121.0(3)
C23 C24 C25 119.6(3)
C24 C25 C26 120.0(3)
C25 C26 C21 120.7(3)
C32 C31 C36 118.1(2)
C32 C31 P2 121.48(18)
C36 C31 P2 120.4(2)
C32 C31 K 114.79(17)
C36 C31 K 76.72(16)
P2 C31 K 76.99(8)
C31 C32 C33 121.1(3)
C34 C33 C32 120.0(3)
C35 C34 C33 119.7(3)
C34 C35 C36 120.6(3)
C35 C36 C31 120.5(3)
C35 C36 K 115.4(2)
C31 C36 K 79.92(16)
C46 C41 C42 117.8(2)
C46 C41 P2 121.7(2)
C42 C41 P2 120.1(2)
C43 C42 C41 121.0(3)
C44 C43 C42 120.0(3)
C45 C44 C43 119.7(3)
C44 C45 C46 120.5(3)
C45 C46 C41 121.1(3)
O1 C51 C52 108.4(4)
C53 C52 C51 104.3(4)
C54 C53 C52 108.8(5)
C53 C54 O1 109.9(5)
O2 C61 C62 109.7(4)
C61 C62 C63 105.0(5)
C62 C63 C64 105.2(4)
O2 C64 C63 107.1(4)

loop_
_geom_bond_atom_site_label_1
_geom_bond_atom_site_label_2
_geom_bond_distance
K O1 2.677(3)
K N2 2.731(2)
K O2 2.731(2)
K N1 2.798(2)
K C36 3.416(3)
K C31 3.456(3)
P1 N1 1.572(2)
P1 C1 1.711(2)
P1 C21 1.830(2)
P1 C11 1.831(2)
P2 N2 1.571(2)
P2 C1 1.712(2)
P2 C41 1.824(3)
P2 C31 1.833(2)
Si1 N1 1.671(2)
Si1 C3 1.855(3)
Si1 C2 1.861(3)
Si1 C4 1.866(3)
Si2 N2 1.670(2)
Si2 C6 1.737(8)
Si2 C6' 1.787(14)
Si2 C5' 1.795(9)
Si2 C5 1.812(12)
Si2 C7 2.003(8)
Si2 C7' 2.022(8)
O1 C51 1.385(5)
O1 C54 1.392(6)
O2 C64 1.390(4)
O2 C61 1.397(5)
C11 C12 1.380(4)
C11 C16 1.385(3)
C12 C13 1.388(4)
C13 C14 1.351(5)
C14 C15 1.374(5)
C15 C16 1.384(4)
C21 C22 1.389(3)
C21 C26 1.392(4)
C22 C23 1.385(4)
C23 C24 1.359(4)
C24 C25 1.379(4)
C25 C26 1.392(4)
C31 C32 1.383(3)
C31 C36 1.392(3)
C32 C33 1.387(4)
C33 C34 1.373(4)
C34 C35 1.369(4)
C35 C36 1.386(4)
C41 C46 1.385(4)
C41 C42 1.390(4)
C42 C43 1.378(4)
C43 C44 1.377(4)
C44 C45 1.366(4)
C45 C46 1.375(4)
C51 C52 1.482(6)
C52 C53 1.400(6)
C53 C54 1.378(7)
C61 C62 1.405(6)
C62 C63 1.454(7)
C63 C64 1.456(7)

loop_
_geom_torsion_atom_site_label_1
_geom_torsion_atom_site_label_2
_geom_torsion_atom_site_label_3
_geom_torsion_atom_site_label_4
_geom_torsion
N2 K O1 C51 -104.9(4)
O2 K O1 C51 136.8(4)
N1 K O1 C51 -4.0(5)
C36 K O1 C51 149.0(4)
C31 K O1 C51 41(3)
N2 K O1 C54 80.6(6)
O2 K O1 C54 -37.7(6)
N1 K O1 C54 -178.5(5)
C36 K O1 C54 -25.5(7)
C31 K O1 C54 -133(2)
O1 K O2 C64 108.9(4)
N2 K O2 C64 -24.0(4)
N1 K O2 C64 -138.1(4)
C36 K O2 C64 -66.3(4)
C31 K O2 C64 -73.0(4)
O1 K O2 C61 -80.0(4)
N2 K O2 C61 147.1(4)
N1 K O2 C61 33.1(5)
C36 K O2 C61 104.8(4)
C31 K O2 C61 98.1(4)
C1 P1 N1 Si1 116.8(2)
C21 P1 N1 Si1 -6.6(3)
C11 P1 N1 Si1 -118.2(2)
C1 P1 N1 K -60.88(15)
C21 P1 N1 K 175.75(10)
C11 P1 N1 K 64.17(12)
C3 Si1 N1 P1 78.7(3)
C2 Si1 N1 P1 -45.2(3)
C4 Si1 N1 P1 -163.8(2)
C3 Si1 N1 K -103.57(17)
C2 Si1 N1 K 132.57(15)
C4 Si1 N1 K 13.90(18)
O1 K N1 P1 -109.03(13)
N2 K N1 P1 23.29(11)
O2 K N1 P1 147.52(12)
C36 K N1 P1 81.07(12)
C31 K N1 P1 72.41(11)
O1 K N1 Si1 72.63(13)
N2 K N1 Si1 -155.05(11)
O2 K N1 Si1 -30.82(17)
C36 K N1 Si1 -97.27(11)
C31 K N1 Si1 -105.93(11)
C1 P2 N2 Si2 97.6(2)
C41 P2 N2 Si2 -27.2(3)
C31 P2 N2 Si2 -139.2(2)
C1 P2 N2 K -74.40(14)
C41 P2 N2 K 160.80(10)
C31 P2 N2 K 48.81(12)
C6 Si2 N2 P2 -100.3(6)
C6' Si2 N2 P2 67.0(5)
C5' Si2 N2 P2 -157.7(7)
C5 Si2 N2 P2 38.8(5)
C7 Si2 N2 P2 147.6(4)
C7' Si2 N2 P2 -46.5(4)
C6 Si2 N2 K 71.4(6)
C6' Si2 N2 K -121.3(5)
C5' Si2 N2 K 14.0(7)
C5 Si2 N2 K -149.6(4)
C7 Si2 N2 K -40.7(4)
C7' Si2 N2 K 125.2(4)
O1 K N2 P2 148.45(11)
O2 K N2 P2 -107.45(12)
N1 K N2 P2 36.28(10)
C36 K N2 P2 -57.50(10)
C31 K N2 P2 -30.17(8)
O1 K N2 Si2 -25.86(16)
O2 K N2 Si2 78.24(13)
N1 K N2 Si2 -138.03(11)
C36 K N2 Si2 128.19(13)
C31 K N2 Si2 155.52(14)
N1 P1 C1 P2 38.9(2)
C21 P1 C1 P2 166.98(15)
C11 P1 C1 P2 -83.75(18)
N2 P2 C1 P1 44.0(2)
C41 P2 C1 P1 172.41(15)
C31 P2 C1 P1 -76.70(19)
N1 P1 C11 C12 14.2(2)
C1 P1 C11 C12 142.6(2)
C21 P1 C11 C12 -106.0(2)
N1 P1 C11 C16 -167.7(2)
C1 P1 C11 C16 -39.4(2)
C21 P1 C11 C16 72.1(2)
C16 C11 C12 C13 0.1(4)
P1 C11 C12 C13 178.2(2)
C11 C12 C13 C14 -0.6(5)
C12 C13 C14 C15 0.3(5)
C13 C14 C15 C16 0.5(5)
C14 C15 C16 C11 -0.9(5)
C12 C11 C16 C15 0.6(4)
P1 C11 C16 C15 -177.5(2)
N1 P1 C21 C22 -85.6(2)
C1 P1 C21 C22 145.0(2)
C11 P1 C21 C22 28.9(2)
N1 P1 C21 C26 89.7(2)
C1 P1 C21 C26 -39.8(2)
C11 P1 C21 C26 -155.9(2)
C26 C21 C22 C23 1.2(4)
P1 C21 C22 C23 176.5(2)
C21 C22 C23 C24 -0.4(5)
C22 C23 C24 C25 -0.4(5)
C23 C24 C25 C26 0.3(5)
C24 C25 C26 C21 0.6(4)
C22 C21 C26 C25 -1.3(4)
P1 C21 C26 C25 -176.7(2)
N2 P2 C31 C32 -147.0(2)
C1 P2 C31 C32 -18.3(3)
C41 P2 C31 C32 94.1(2)
N2 P2 C31 C36 30.2(2)
C1 P2 C31 C36 158.9(2)
C41 P2 C31 C36 -88.7(2)
N2 P2 C31 K -35.70(9)
C1 P2 C31 K 93.04(10)
C41 P2 C31 K -154.61(8)
O1 K C31 C32 -3(3)
N2 K C31 C32 143.9(2)
O2 K C31 C32 -98.46(18)
N1 K C31 C32 42.63(17)
C36 K C31 C32 -115.1(3)
O1 K C31 C36 112(2)
N2 K C31 C36 -101.00(18)
O2 K C31 C36 16.61(17)
N1 K C31 C36 157.69(17)
O1 K C31 P2 -122(2)
N2 K C31 P2 25.01(7)
O2 K C31 P2 142.62(9)
N1 K C31 P2 -76.29(8)
C36 K C31 P2 126.0(2)
C36 C31 C32 C33 0.9(4)
P2 C31 C32 C33 178.1(2)
K C31 C32 C33 88.6(3)
C31 C32 C33 C34 0.5(5)
C32 C33 C34 C35 -0.3(5)
C33 C34 C35 C36 -1.2(5)
C34 C35 C36 C31 2.7(5)
C34 C35 C36 K -90.5(3)
C32 C31 C36 C35 -2.4(4)
P2 C31 C36 C35 -179.7(2)
K C31 C36 C35 -113.7(3)
C32 C31 C36 K 111.3(2)
P2 C31 C36 K -66.01(17)
O1 K C36 C35 -56.4(4)
N2 K C36 C35 -178.2(2)
O2 K C36 C35 -43.8(2)
N1 K C36 C35 98.4(2)
C31 K C36 C35 119.1(3)
O1 K C36 C31 -175.4(2)
N2 K C36 C31 62.72(16)
O2 K C36 C31 -162.91(18)
N1 K C36 C31 -20.69(16)
N2 P2 C41 C46 -83.8(2)
C1 P2 C41 C46 144.6(2)
C31 P2 C41 C46 29.1(2)
N2 P2 C41 C42 88.8(2)
C1 P2 C41 C42 -42.8(2)
C31 P2 C41 C42 -158.3(2)
C46 C41 C42 C43 -0.7(4)
P2 C41 C42 C43 -173.6(2)
C41 C42 C43 C44 0.6(5)
C42 C43 C44 C45 -0.3(5)
C43 C44 C45 C46 0.2(5)
C44 C45 C46 C41 -0.4(5)
C42 C41 C46 C45 0.6(4)
P2 C41 C46 C45 173.4(2)
C54 O1 C51 C52 10.6(7)
K O1 C51 C52 -164.5(3)
O1 C51 C52 C53 -2.3(6)
C51 C52 C53 C54 -7.2(8)
C52 C53 C54 O1 14.4(10)
C51 O1 C54 C53 -15.5(9)
K O1 C54 C53 160.2(5)
C64 O2 C61 C62 -5.7(8)
K O2 C61 C62 -178.7(5)
O2 C61 C62 C63 17.3(9)
C61 C62 C63 C64 -21.7(8)
C61 O2 C64 C63 -8.4(6)
K O2 C64 C63 163.5(3)
C62 C63 C64 O2 18.7(6)
